data_7122923
loop_
_publ_author_name
'Lestari, Monica'
'Lusi, Matteo'

_publ_section_title
;
 A mixed molecular salt of lithium and sodium breaks the Hume-Rothery
 rules for solid solutions
;
_journal_name_full 'Chemical Communications'
_journal_paper_doi 10.1039/C8CC09850F
_journal_year 2019
_chemical_formula_sum 'C5 H5 Li0.4 N2 Na0.6 O5'
_chemical_formula_weight 189.64
_space_group_crystal_system monoclinic
_space_group_IT_number 14
_space_group_name_Hall '-P 2yn'
_space_group_name_H-M_alt 'P 1 21/n 1'
_symmetry_space_group_name_Hall '-P 2yn'
_symmetry_space_group_name_H-M 'P 1 21/n 1'
_atom_sites_solution_hydrogens mixed
_audit_creation_method SHELXL-2014/7
_audit_update_record
;
2019-01-18 deposited with the CCDC.
2019-01-24 downloaded from the CCDC.
;
_cell_angle_alpha 90
_cell_angle_beta 92.35(10)
_cell_angle_gamma 90
_cell_formula_units_Z 4
_cell_length_a 3.543(5)
_cell_length_b 18.058(8)
_cell_length_c 10.517(12)
_cell_measurement_reflns_used 643
_cell_measurement_temperature 291(2)
_cell_measurement_theta_max 40
_cell_measurement_theta_min 4
_cell_volume 672.3(13)
_computing_structure_refinement 'SHELXL-2014/7 (Sheldrick, 2014)'
_diffrn_ambient_temperature 291(2)
_diffrn_measured_fraction_theta_full 0.956
_diffrn_measured_fraction_theta_max 0.956
_diffrn_measurement_device_type 'Bruker D8 Quest'
_diffrn_radiation_type CuK\a
_diffrn_radiation_wavelength 1.54178
_diffrn_reflns_av_R_equivalents 0.1200
_diffrn_reflns_av_unetI/netI 0.1436
_diffrn_reflns_Laue_measured_fraction_full 0.956
_diffrn_reflns_Laue_measured_fraction_max 0.956
_diffrn_reflns_limit_h_max 4
_diffrn_reflns_limit_h_min -3
_diffrn_reflns_limit_k_max 20
_diffrn_reflns_limit_k_min -15
_diffrn_reflns_limit_l_max 11
_diffrn_reflns_limit_l_min -11
_diffrn_reflns_number 2684
_diffrn_reflns_point_group_measured_fraction_full 0.956
_diffrn_reflns_point_group_measured_fraction_max 0.956
_diffrn_reflns_theta_full 61.437
_diffrn_reflns_theta_max 61.437
_diffrn_reflns_theta_min 4.869
_exptl_absorpt_coefficient_mu 1.774
_exptl_absorpt_correction_T_max 0.7520
_exptl_absorpt_correction_T_min 0.3110
_exptl_absorpt_correction_type multi-scan
_exptl_absorpt_process_details SADABS
_exptl_crystal_colour colourless
_exptl_crystal_density_diffrn 1.874
_exptl_crystal_description needle
_exptl_crystal_F_000 387
_exptl_crystal_size_max 0.200
_exptl_crystal_size_mid 0.050
_exptl_crystal_size_min 0.010
_refine_diff_density_max 0.351
_refine_diff_density_min -0.305
_refine_diff_density_rms 0.087
_refine_ls_extinction_coef 0.008(4)
_refine_ls_extinction_expression Fc^*^=kFc[1+0.001xFc^2^\l^3^/sin(2\q)]^-1/4^
_refine_ls_extinction_method 'SHELXL-2014/7 (Sheldrick 2014'
_refine_ls_goodness_of_fit_ref 1.041
_refine_ls_hydrogen_treatment mixed
_refine_ls_matrix_type full
_refine_ls_number_parameters 138
_refine_ls_number_reflns 981
_refine_ls_number_restraints 11
_refine_ls_restrained_S_all 1.035
_refine_ls_R_factor_all 0.2301
_refine_ls_R_factor_gt 0.1123
_refine_ls_shift/su_max 0.000
_refine_ls_shift/su_mean 0.000
_refine_ls_structure_factor_coef Fsqd
_refine_ls_weighting_details 'w=1/[\s^2^(Fo^2^)+(0.1269P)^2^+4.0069P] where P=(Fo^2^+2Fc^2^)/3'
_refine_ls_weighting_scheme calc
_refine_ls_wR_factor_gt 0.2684
_refine_ls_wR_factor_ref 0.3452
_reflns_Friedel_coverage 0.000
_reflns_number_gt 415
_reflns_number_total 981
_reflns_threshold_expression 'I > 2\s(I)'
_cod_data_source_file c8cc09850f2.cif
_cod_data_source_block LiNaIOR2
_cod_original_cell_volume 672.3(12)
_cod_original_formula_sum 'C5 H5 Li0.40 N2 Na0.60 O5'
_cod_database_code 7122923
_shelx_shelxl_version_number 2014/7
_shelx_space_group_comment
;
The symmetry employed for this shelxl refinement is uniquely defined
by the following loop, which should always be used as a source of
symmetry information in preference to the above space-group names.
They are only intended as comments.
;
_shelx_estimated_absorpt_t_min 0.718
_shelx_estimated_absorpt_t_max 0.982

loop_
_space_group_symop_operation_xyz
'x, y, z'
'-x+1/2, y+1/2, -z+1/2'
'-x, -y, -z'
'x-1/2, -y-1/2, z-1/2'

loop_
_atom_site_label
_atom_site_type_symbol
_atom_site_fract_x
_atom_site_fract_y
_atom_site_fract_z
_atom_site_U_iso_or_equiv
_atom_site_adp_type
_atom_site_occupancy
_atom_site_site_symmetry_order
_atom_site_calc_flag
_atom_site_refinement_flags_posn
_atom_site_refinement_flags_adp
_atom_site_refinement_flags_occupancy
_atom_site_disorder_assembly
_atom_site_disorder_group
N1 N 0.052(3) 0.7111(6) 0.5573(9) 0.067(3) Uani 1 1 d . . . . .
H1 H -0.0395 0.7530 0.5320 0.080 Uiso 1 1 calc R U . . .
Li1 Li 0.694(2) 0.4688(4) 0.8668(7) 0.081(4) Uani 0.40(2) 1 d . . P A 1
C2 C 0.162(3) 0.6598(9) 0.4661(15) 0.074(4) Uani 1 1 d . . . . .
N3 N 0.297(3) 0.5949(6) 0.5173(9) 0.071(3) Uani 1 1 d . . . . .
H3 H 0.3639 0.5620 0.4636 0.085 Uiso 1 1 calc R U . . .
C4 C 0.340(4) 0.5752(10) 0.6446(12) 0.073(4) Uani 1 1 d . . . . .
C5 C 0.215(3) 0.6321(8) 0.7320(12) 0.068(4) Uani 1 1 d . . . . .
C6 C 0.083(3) 0.6971(7) 0.6847(11) 0.064(4) Uani 1 1 d . . . . .
H6 H 0.0115 0.7336 0.7412 0.077 Uiso 1 1 calc R U . . .
O7 O 0.134(3) 0.6743(5) 0.3543(8) 0.085(3) Uani 1 1 d . . . . .
O8 O 0.485(3) 0.5150(6) 0.6708(8) 0.076(3) Uani 1 1 d . . . . .
C9 C 0.243(4) 0.6208(9) 0.8736(13) 0.079(4) Uani 1 1 d . . . . .
O10 O 0.296(3) 0.5580(6) 0.9161(9) 0.107(4) Uani 1 1 d . . . . .
O11 O 0.127(3) 0.6756(5) 0.9405(8) 0.085(3) Uani 1 1 d . . . . .
O12 O 0.035(14) 0.412(3) 0.844(3) 0.061(13) Uani 0.35(6) 1 d D U P A 2
O12B O 0.220(8) 0.3818(13) 0.8565(13) 0.065(8) Uani 0.65(6) 1 d D . P A 1
Na1 Na 0.694(2) 0.4688(4) 0.8668(7) 0.081(4) Uani 0.60(2) 1 d . . P A 2
H2 H 0.01(2) 0.363(4) 0.800(11) 0.12(6) Uiso 1 1 d D . . . .
H5 H 0.10(3) 0.400(8) 0.935(3) 1.4(13) Uiso 1 1 d D . . . .

loop_
_atom_site_aniso_label
_atom_site_aniso_U_11
_atom_site_aniso_U_22
_atom_site_aniso_U_33
_atom_site_aniso_U_23
_atom_site_aniso_U_13
_atom_site_aniso_U_12
N1 0.058(7) 0.074(7) 0.068(7) -0.005(6) 0.010(5) -0.001(6)
Li1 0.089(6) 0.082(6) 0.072(5) 0.013(4) -0.001(4) 0.012(5)
C2 0.048(8) 0.095(12) 0.078(10) -0.019(10) 0.003(7) -0.004(8)
N3 0.082(8) 0.069(8) 0.062(7) 0.004(6) 0.007(5) 0.021(6)
C4 0.073(9) 0.087(11) 0.058(9) -0.004(8) -0.002(7) -0.014(9)
C5 0.059(8) 0.080(10) 0.067(9) -0.002(8) 0.010(6) 0.000(7)
C6 0.069(9) 0.071(9) 0.052(8) 0.006(7) 0.007(6) -0.013(7)
O7 0.098(7) 0.103(8) 0.053(6) -0.007(5) 0.002(5) -0.011(6)
O8 0.081(6) 0.077(7) 0.069(5) -0.007(5) 0.006(4) 0.010(6)
C9 0.089(11) 0.081(12) 0.067(9) -0.007(9) 0.014(8) -0.015(9)
O10 0.172(11) 0.079(8) 0.072(7) 0.004(6) 0.025(7) 0.027(7)
O11 0.117(8) 0.074(7) 0.064(6) -0.008(5) 0.017(5) -0.004(6)
O12 0.058(16) 0.066(16) 0.059(14) -0.001(9) -0.004(9) 0.002(10)
O12B 0.071(15) 0.067(13) 0.057(8) 0.019(7) -0.017(8) 0.009(11)
Na1 0.089(6) 0.082(6) 0.072(5) 0.013(4) -0.001(4) 0.012(5)

loop_
_atom_type_symbol
_atom_type_description
_atom_type_scat_dispersion_real
_atom_type_scat_dispersion_imag
_atom_type_scat_source
C C 0.0181 0.0091 'International Tables Vol C Tables 4.2.6.8 and 6.1.1.4'
H H 0.0000 0.0000 'International Tables Vol C Tables 4.2.6.8 and 6.1.1.4'
Li Li 0.0008 0.0003 'International Tables Vol C Tables 4.2.6.8 and 6.1.1.4'
N N 0.0311 0.0180 'International Tables Vol C Tables 4.2.6.8 and 6.1.1.4'
O O 0.0492 0.0322 'International Tables Vol C Tables 4.2.6.8 and 6.1.1.4'
Na Na 0.1353 0.1239 'International Tables Vol C Tables 4.2.6.8 and 6.1.1.4'

loop_
_geom_angle_atom_site_label_1
_geom_angle_atom_site_label_2
_geom_angle_atom_site_label_3
_geom_angle
_geom_angle_site_symmetry_1
_geom_angle_site_symmetry_3
C6 N1 C2 122.4(12) . .
C6 N1 H1 118.8 . .
C2 N1 H1 118.8 . .
O10 Li1 O12B 92.1(10) . .
O10 Li1 O8 76.3(4) . .
O12B Li1 O8 89.9(6) . .
O10 Li1 O10 84.6(5) . 3_667
O12B Li1 O10 83.5(5) . 3_667
O8 Li1 O10 159.6(5) . 3_667
O10 Li1 O12B 166.3(6) . 1_655
O12B Li1 O12B 96.6(9) . 1_655
O8 Li1 O12B 114.1(5) . 1_655
O10 Li1 O12B 85.9(5) 3_667 1_655
O10 Li1 Li1 43.6(3) . 3_667
O12B Li1 Li1 86.8(6) . 3_667
O8 Li1 Li1 119.6(4) . 3_667
O10 Li1 Li1 41.0(3) 3_667 3_667
O12B Li1 Li1 126.2(5) 1_655 3_667
O7 C2 N3 125.7(13) . .
O7 C2 N1 120.6(14) . .
N3 C2 N1 113.6(13) . .
C2 N3 C4 128.4(12) . .
C2 N3 H3 115.8 . .
C4 N3 H3 115.8 . .
O8 C4 N3 118.0(13) . .
O8 C4 C5 128.0(13) . .
N3 C4 C5 113.9(14) . .
C6 C5 C4 119.3(13) . .
C6 C5 C9 119.3(13) . .
C4 C5 C9 121.4(14) . .
C5 C6 N1 122.4(12) . .
C5 C6 H6 118.8 . .
N1 C6 H6 118.8 . .
C4 O8 Na1 129.3(8) . .
C4 O8 Li1 129.3(8) . .
O10 C9 O11 123.7(13) . .
O10 C9 C5 119.2(14) . .
O11 C9 C5 115.3(14) . .
C9 O10 Na1 132.3(10) . .
C9 O10 Li1 132.3(10) . .
C9 O10 Na1 122.9(9) . 3_667
Na1 O10 Na1 95.4(5) . 3_667
C9 O10 Li1 122.9(9) . 3_667
Li1 O10 Li1 95.4(5) . 3_667
C9 O10 Na1 111.9(10) . 1_455
Na1 O10 Na1 91.6(5) . 1_455
Na1 O10 Na1 92.5(4) 3_667 1_455
Na1 O12 Na1 114.6(18) 1_455 .
Na1 O12 H2 125(5) 1_455 .
Na1 O12 H2 118(6) . .
Na1 O12 H5 98(4) 1_455 .
Na1 O12 H5 79(9) . .
H2 O12 H5 106(3) . .
Li1 O12B Li1 96.6(9) . 1_455
Li1 O12B H2 143(8) . .
Li1 O12B H2 72(3) 1_455 .
Li1 O12B H5 93(10) . .
Li1 O12B H5 54(3) 1_455 .
H2 O12B H5 106(3) . .
O12 Na1 O10 170.6(12) 1_655 .
O12 Na1 O8 108.2(13) 1_655 .
O10 Na1 O8 76.3(4) . .
O12 Na1 O10 91.7(13) 1_655 3_667
O10 Na1 O10 84.6(5) . 3_667
O8 Na1 O10 159.6(5) . 3_667
O12 Na1 O12 114.6(18) 1_655 .
O10 Na1 O12 74.1(13) . .
O8 Na1 O12 78.7(11) . .
O10 Na1 O12 89.1(9) 3_667 .
O12 Na1 O10 79.6(10) 1_655 1_655
O10 Na1 O10 91.6(5) . 1_655
O8 Na1 O10 100.2(4) . 1_655
O10 Na1 O10 87.5(5) 3_667 1_655
O12 Na1 O10 165.5(12) . 1_655
O12 Na1 Na1 132.1(13) 1_655 3_667
O10 Na1 Na1 43.6(3) . 3_667
O8 Na1 Na1 119.6(4) . 3_667
O10 Na1 Na1 41.0(3) 3_667 3_667
O12 Na1 Na1 78.9(7) . 3_667
O10 Na1 Na1 89.3(4) 1_655 3_667
O12 Na1 Na1 139.0(10) 1_655 1_455
O10 Na1 Na1 49.7(4) . 1_455
O8 Na1 Na1 73.6(3) . 1_455
O10 Na1 Na1 88.6(4) 3_667 1_455
O12 Na1 Na1 24.4(13) . 1_455
O10 Na1 Na1 141.3(3) 1_655 1_455
Na1 Na1 Na1 63.7(3) 3_667 1_455
O12 Na1 Na1 83.4(12) 1_655 3_767
O10 Na1 Na1 87.7(4) . 3_767
O8 Na1 Na1 136.9(5) . 3_767
O10 Na1 Na1 47.8(3) 3_667 3_767
O12 Na1 Na1 135.0(7) . 3_767
O10 Na1 Na1 39.7(3) 1_655 3_767
Na1 Na1 Na1 60.5(3) 3_667 3_767
Na1 Na1 Na1 124.2(3) 1_455 3_767
O12 Na1 H5 111(3) 1_655 .
O10 Na1 H5 76(2) . .
O8 Na1 H5 100.9(14) . .
O10 Na1 H5 66.6(12) 3_667 .
O12 Na1 H5 22.6(8) . .
O10 Na1 H5 151.7(14) 1_655 .
Na1 Na1 H5 63.9(17) 3_667 .
Na1 Na1 H5 34(2) 1_455 .
Na1 Na1 H5 113.5(12) 3_767 .

loop_
_geom_bond_atom_site_label_1
_geom_bond_atom_site_label_2
_geom_bond_distance
_geom_bond_site_symmetry_2
N1 C6 1.364(14) .
N1 C2 1.401(16) .
N1 H1 0.8600 .
Li1 O10 2.217(13) .
Li1 O12B 2.299(18) .
Li1 O8 2.317(11) .
Li1 O10 2.333(12) 3_667
Li1 O12B 2.44(4) 1_655
Li1 Li1 3.366(15) 3_667
C2 O7 1.205(15) .
C2 N3 1.368(16) .
N3 C4 1.387(15) .
N3 H3 0.8600 .
C4 O8 1.231(15) .
C4 C5 1.458(19) .
C5 C6 1.351(16) .
C5 C9 1.502(18) .
C6 H6 0.9300 .
O8 Na1 2.317(11) .
C9 O10 1.231(15) .
C9 O11 1.291(16) .
O10 Na1 2.217(13) .
O10 Na1 2.333(12) 3_667
O10 Li1 2.333(12) 3_667
O10 Na1 2.704(15) 1_455
O12 Na1 1.61(6) 1_455
O12 Na1 2.56(4) .
O12 H2 1.00(2) .
O12 H5 1.00(2) .
O12B Li1 2.44(4) 1_455
O12B H2 1.00(2) .
O12B H5 1.00(2) .
Na1 O12 1.61(6) 1_655
Na1 O10 2.333(12) 3_667
Na1 O10 2.704(15) 1_655
Na1 Na1 3.366(15) 3_667
Na1 Na1 3.543(5) 1_455
Na1 Na1 3.649(15) 3_767
Na1 H5 2.56(16) .
